data_2014320
loop_
_publ_author_name
'Qian, Hui-Fen'
'Huang, Wei'

_publ_section_title
;
 An azo dye molecule having a pyridine-2,6-dione backbone
;
_journal_coeditor_code FA1171
_journal_issue 2
_journal_name_full 'Acta Crystallographica Section C'
_journal_page_first o62
_journal_page_last o64
_journal_paper_doi 10.1107/S0108270105041211
_journal_volume 62
_journal_year 2006
_chemical_formula_iupac 'C21 H24 N4 O6'
_chemical_formula_moiety 'C21 H24 N4 O6'
_chemical_formula_sum 'C21 H24 N4 O6'
_chemical_formula_weight 428.44
_chemical_name_systematic
;
2-(2-Methoxyethoxy)ethyl
4-[5-cyano-1-ethyl-4-methyl-2,6-dioxo-1,2,3,6-tetrahydropyridin-3-
yl)diazenyl]benzoate
;
_space_group_IT_number 14
_symmetry_cell_setting monoclinic
_symmetry_space_group_name_Hall '-P 2ybc'
_symmetry_space_group_name_H-M 'P 1 21/c 1'
_atom_sites_solution_hydrogens geom
_atom_sites_solution_primary direct
_atom_sites_solution_secondary difmap
_audit_creation_method SHELXL97
_cell_angle_alpha 90.00
_cell_angle_beta 104.53(3)
_cell_angle_gamma 90.00
_cell_formula_units_Z 4
_cell_length_a 8.7074(17)
_cell_length_b 17.749(4)
_cell_length_c 14.081(3)
_cell_measurement_reflns_used 8347
_cell_measurement_temperature 120(2)
_cell_measurement_theta_max 27.4835
_cell_measurement_theta_min 3.2029
_cell_volume 2106.6(8)
_computing_cell_refinement CrystalClear
_computing_data_collection 'CrystalClear (Molecular Structure Corporation & Rigaku, 2001)'
_computing_data_reduction 'TEXSAN (Molecular Structure Corporation & Rigaku, 2000)'
_computing_molecular_graphics SHELXTL
_computing_publication_material SHELXTL
_computing_structure_refinement SHELXTL
_computing_structure_solution 'SHELXTL (Bruker, 2000)'
_diffrn_ambient_temperature 120(2)
_diffrn_detector_area_resol_mean 14.6199
_diffrn_measured_fraction_theta_full 0.979
_diffrn_measured_fraction_theta_max 0.979
_diffrn_measurement_device_type 'Rigaku Mercury CCD area-detector'
_diffrn_measurement_method '\f and \w'
_diffrn_radiation_monochromator 'graphite monochromator'
_diffrn_radiation_source 'Rigaku rotating anode'
_diffrn_radiation_type MoK\a
_diffrn_radiation_wavelength 0.71073
_diffrn_reflns_av_R_equivalents 0.0976
_diffrn_reflns_av_sigmaI/netI 0.0500
_diffrn_reflns_limit_h_max 10
_diffrn_reflns_limit_h_min -10
_diffrn_reflns_limit_k_max 19
_diffrn_reflns_limit_k_min -21
_diffrn_reflns_limit_l_max 16
_diffrn_reflns_limit_l_min -16
_diffrn_reflns_number 17551
_diffrn_reflns_theta_full 25.00
_diffrn_reflns_theta_max 25.00
_diffrn_reflns_theta_min 3.20
_diffrn_standards_decay_% 0
_diffrn_standards_number 0
_exptl_absorpt_coefficient_mu 0.101
_exptl_absorpt_correction_T_max 0.9880
_exptl_absorpt_correction_T_min 0.9782
_exptl_absorpt_correction_type multi-scan
_exptl_absorpt_process_details '(REQAB, Jacobson, 1998)'
_exptl_crystal_colour Orange
_exptl_crystal_density_diffrn 1.351
_exptl_crystal_density_method 'not measured'
_exptl_crystal_description Block
_exptl_crystal_F_000 904
_exptl_crystal_size_max 0.20
_exptl_crystal_size_mid 0.20
_exptl_crystal_size_min 0.10
_refine_diff_density_max 0.339
_refine_diff_density_min -0.213
_refine_ls_extinction_method none
_refine_ls_goodness_of_fit_ref 1.156
_refine_ls_hydrogen_treatment constr
_refine_ls_matrix_type full
_refine_ls_number_parameters 283
_refine_ls_number_reflns 3648
_refine_ls_number_restraints 0
_refine_ls_restrained_S_all 1.156
_refine_ls_R_factor_all 0.0583
_refine_ls_R_factor_gt 0.0537
_refine_ls_shift/su_max 0.000
_refine_ls_shift/su_mean 0.000
_refine_ls_structure_factor_coef Fsqd
_refine_ls_weighting_details 'calc w = 1/[\s^2^(Fo^2^)+(0.0632P)^2^+0.9136P] where P=(Fo^2^+2Fc^2^)/3'
_refine_ls_weighting_scheme calc
_refine_ls_wR_factor_gt 0.1391
_refine_ls_wR_factor_ref 0.1420
_reflns_number_gt 3434
_reflns_number_total 3648
_reflns_threshold_expression I>2\s(I)
_cod_data_source_file fa1171.cif
_cod_data_source_block I
_cod_original_sg_symbol_H-M 'P 21/c'
_cod_database_code 2014320
_cod_database_fobs_code 2014320

loop_
_symmetry_equiv_pos_as_xyz
'x, y, z'
'-x, y+1/2, -z+1/2'
'-x, -y, -z'
'x, -y-1/2, z-1/2'

loop_
_atom_site_label
_atom_site_fract_x
_atom_site_fract_y
_atom_site_fract_z
_atom_site_U_iso_or_equiv
_atom_site_adp_type
_atom_site_calc_flag
_atom_site_refinement_flags
_atom_site_occupancy
_atom_site_disorder_assembly
_atom_site_disorder_group
_atom_site_type_symbol
C1 0.2587(2) 0.66691(9) 0.03834(12) 0.0216(4) Uani d . 1 . . C
C2 0.4236(2) 0.64715(9) 0.08728(12) 0.0205(4) Uani d . 1 . . C
C3 0.5409(2) 0.70511(10) 0.11978(12) 0.0209(4) Uani d . 1 . . C
C4 0.4949(2) 0.77807(9) 0.10227(12) 0.0222(4) Uani d . 1 . . C
C5 0.3341(2) 0.80011(10) 0.04999(13) 0.0232(4) Uani d . 1 . . C
C6 0.7058(2) 0.68335(10) 0.17336(14) 0.0259(4) Uani d . 1 . . C
H6A 0.7705 0.7288 0.1910 0.039 Uiso calc R 1 . . H
H6B 0.7522 0.6513 0.1311 0.039 Uiso calc R 1 . . H
H6C 0.7028 0.6556 0.2331 0.039 Uiso calc R 1 . . H
C7 0.6032(2) 0.83983(10) 0.13354(13) 0.0263(4) Uani d . 1 . . C
C8 0.0611(2) 0.76509(11) -0.02926(16) 0.0339(5) Uani d . 1 . . C
H8A 0.0046 0.7222 -0.0675 0.041 Uiso calc R 1 . . H
H8B 0.0641 0.8068 -0.0755 0.041 Uiso calc R 1 . . H
C9 -0.0276(3) 0.79023(14) 0.0440(2) 0.0503(6) Uani d . 1 . . C
H9A -0.0380 0.7478 0.0866 0.075 Uiso calc R 1 . . H
H9B -0.1333 0.8080 0.0093 0.075 Uiso calc R 1 . . H
H9C 0.0307 0.8312 0.0840 0.075 Uiso calc R 1 . . H
C10 0.4334(2) 0.44700(9) 0.10907(12) 0.0199(4) Uani d . 1 . . C
C11 0.3275(2) 0.38739(10) 0.08318(13) 0.0226(4) Uani d . 1 . . C
H11 0.2195 0.3965 0.0509 0.027 Uiso calc R 1 . . H
C12 0.3817(2) 0.31436(10) 0.10522(13) 0.0223(4) Uani d . 1 . . C
H12 0.3102 0.2733 0.0875 0.027 Uiso calc R 1 . . H
C13 0.5396(2) 0.30042(9) 0.15294(12) 0.0211(4) Uani d . 1 . . C
C14 0.6425(2) 0.36130(10) 0.18007(13) 0.0233(4) Uani d . 1 . . C
H14 0.7498 0.3524 0.2140 0.028 Uiso calc R 1 . . H
C15 0.5910(2) 0.43437(9) 0.15842(13) 0.0223(4) Uani d . 1 . . C
H15 0.6621 0.4755 0.1770 0.027 Uiso calc R 1 . . H
C16 0.6019(2) 0.22251(10) 0.17546(12) 0.0219(4) Uani d . 1 . . C
C17 0.5421(2) 0.09245(9) 0.14635(14) 0.0237(4) Uani d . 1 . . C
H17A 0.5782 0.0819 0.2175 0.028 Uiso calc R 1 . . H
H17B 0.6296 0.0804 0.1156 0.028 Uiso calc R 1 . . H
C18 0.3985(2) 0.04638(9) 0.10103(13) 0.0244(4) Uani d . 1 . . C
H18A 0.3580 0.0600 0.0310 0.029 Uiso calc R 1 . . H
H18B 0.4261 -0.0078 0.1051 0.029 Uiso calc R 1 . . H
C19 0.1357(2) 0.02395(11) 0.10921(14) 0.0311(5) Uani d . 1 . . C
H19A 0.1544 -0.0309 0.1057 0.037 Uiso calc R 1 . . H
H19B 0.0932 0.0428 0.0416 0.037 Uiso calc R 1 . . H
C20 0.0182(2) 0.03812(11) 0.16852(14) 0.0289(4) Uani d . 1 . . C
H20A 0.0094 0.0929 0.1790 0.035 Uiso calc R 1 . . H
H20B -0.0875 0.0192 0.1328 0.035 Uiso calc R 1 . . H
C21 -0.0363(3) 0.01511(15) 0.32020(17) 0.0450(6) Uani d . 1 . . C
H21A -0.0435 0.0695 0.3304 0.067 Uiso calc R 1 . . H
H21B 0.0043 -0.0098 0.3836 0.067 Uiso calc R 1 . . H
H21C -0.1418 -0.0047 0.2887 0.067 Uiso calc R 1 . . H
N1 0.37656(18) 0.52020(8) 0.08410(11) 0.0217(3) Uani d . 1 . . N
H1A 0.2766 0.5276 0.0532 0.033 Uiso calc R 1 . . H
N2 0.47350(18) 0.57733(8) 0.10714(10) 0.0205(3) Uani d . 1 . . N
N3 0.22446(18) 0.74223(8) 0.01975(11) 0.0241(4) Uani d . 1 . . N
N4 0.6884(2) 0.88943(9) 0.15767(13) 0.0368(4) Uani d . 1 . . N
O1 0.29535(17) 0.86578(7) 0.03266(10) 0.0303(3) Uani d . 1 . . O
O2 0.15424(15) 0.61870(7) 0.01372(10) 0.0279(3) Uani d . 1 . . O
O3 0.73078(16) 0.20713(7) 0.22760(11) 0.0337(4) Uani d . 1 . . O
O4 0.49677(15) 0.17102(6) 0.13001(9) 0.0234(3) Uani d . 1 . . O
O5 0.28051(15) 0.06090(7) 0.15273(9) 0.0238(3) Uani d . 1 . . O
O6 0.06740(16) 0.00129(9) 0.25957(11) 0.0365(4) Uani d . 1 . . O

loop_
_atom_site_aniso_label
_atom_site_aniso_U_11
_atom_site_aniso_U_22
_atom_site_aniso_U_33
_atom_site_aniso_U_12
_atom_site_aniso_U_13
_atom_site_aniso_U_23
C1 0.0273(10) 0.0195(8) 0.0197(9) -0.0015(7) 0.0088(7) -0.0016(7)
C2 0.0275(9) 0.0188(8) 0.0172(8) -0.0020(7) 0.0096(7) -0.0008(7)
C3 0.0269(10) 0.0214(9) 0.0162(8) -0.0028(7) 0.0091(7) 0.0000(7)
C4 0.0303(10) 0.0188(8) 0.0198(8) -0.0036(7) 0.0105(7) -0.0008(7)
C5 0.0315(10) 0.0193(9) 0.0221(9) 0.0003(7) 0.0127(8) -0.0002(7)
C6 0.0268(10) 0.0236(9) 0.0265(9) -0.0036(7) 0.0050(8) 0.0031(7)
C7 0.0351(11) 0.0219(9) 0.0237(9) 0.0009(8) 0.0107(8) 0.0020(7)
C8 0.0277(11) 0.0272(10) 0.0422(12) 0.0021(8) 0.0001(9) 0.0016(9)
C9 0.0298(12) 0.0456(13) 0.0777(18) -0.0027(10) 0.0175(12) -0.0100(12)
C10 0.0254(9) 0.0174(8) 0.0190(8) -0.0016(7) 0.0094(7) -0.0021(6)
C11 0.0221(9) 0.0214(9) 0.0248(9) -0.0010(7) 0.0070(7) -0.0023(7)
C12 0.0244(9) 0.0189(8) 0.0246(9) -0.0049(7) 0.0082(7) -0.0020(7)
C13 0.0275(9) 0.0198(9) 0.0186(8) -0.0026(7) 0.0105(7) -0.0016(7)
C14 0.0229(9) 0.0240(9) 0.0222(9) -0.0021(7) 0.0044(7) -0.0004(7)
C15 0.0250(9) 0.0183(8) 0.0236(9) -0.0069(7) 0.0060(7) -0.0031(7)
C16 0.0246(10) 0.0227(9) 0.0210(9) -0.0028(7) 0.0106(8) 0.0008(7)
C17 0.0283(10) 0.0162(8) 0.0294(9) 0.0034(7) 0.0121(8) 0.0033(7)
C18 0.0336(10) 0.0169(8) 0.0258(9) 0.0021(7) 0.0133(8) -0.0010(7)
C19 0.0326(11) 0.0321(10) 0.0275(10) -0.0090(8) 0.0054(8) -0.0071(8)
C20 0.0235(9) 0.0307(10) 0.0290(10) 0.0018(8) 0.0000(8) 0.0034(8)
C21 0.0286(11) 0.0701(16) 0.0379(12) 0.0005(11) 0.0116(10) 0.0070(11)
N1 0.0240(8) 0.0177(7) 0.0232(8) -0.0027(6) 0.0058(6) -0.0017(6)
N2 0.0279(8) 0.0177(7) 0.0173(7) -0.0025(6) 0.0082(6) -0.0004(6)
N3 0.0265(8) 0.0204(7) 0.0261(8) 0.0008(6) 0.0078(6) 0.0009(6)
N4 0.0455(11) 0.0241(8) 0.0397(10) -0.0096(8) 0.0086(8) -0.0007(7)
O1 0.0374(8) 0.0185(6) 0.0380(8) 0.0040(5) 0.0150(6) 0.0018(5)
O2 0.0260(7) 0.0230(6) 0.0336(7) -0.0027(5) 0.0053(6) -0.0008(5)
O3 0.0272(8) 0.0268(7) 0.0419(8) 0.0013(6) -0.0011(6) 0.0041(6)
O4 0.0261(7) 0.0151(6) 0.0290(7) 0.0005(5) 0.0069(5) 0.0014(5)
O5 0.0254(7) 0.0229(6) 0.0236(6) -0.0037(5) 0.0073(5) -0.0054(5)
O6 0.0219(7) 0.0515(9) 0.0371(8) 0.0078(6) 0.0092(6) 0.0157(7)

loop_
_atom_type_symbol
_atom_type_description
_atom_type_scat_dispersion_real
_atom_type_scat_dispersion_imag
_atom_type_scat_source
C C 0.0033 0.0016 'International Tables Vol C Tables 4.2.6.8 and 6.1.1.4'
H H 0.0000 0.0000 'International Tables Vol C Tables 4.2.6.8 and 6.1.1.4'
N N 0.0061 0.0033 'International Tables Vol C Tables 4.2.6.8 and 6.1.1.4'
O O 0.0106 0.0060 'International Tables Vol C Tables 4.2.6.8 and 6.1.1.4'

loop_
_geom_angle_atom_site_label_1
_geom_angle_atom_site_label_2
_geom_angle_atom_site_label_3
_geom_angle
_geom_angle_publ_flag
O2 C1 N3 120.63(17) ?
O2 C1 C2 122.05(16) ?
N3 C1 C2 117.32(15) ?
N2 C2 C3 115.69(16) ?
N2 C2 C1 123.65(15) ?
C3 C2 C1 120.63(15) ?
C4 C3 C2 117.98(17) ?
C4 C3 C6 122.64(16) ?
C2 C3 C6 119.36(15) ?
C3 C4 C7 121.92(17) ?
C3 C4 C5 123.19(16) ?
C7 C4 C5 114.89(15) ?
O1 C5 N3 120.55(17) ?
O1 C5 C4 122.54(17) ?
N3 C5 C4 116.91(15) ?
C3 C6 H6A 109.5 ?
C3 C6 H6B 109.5 ?
H6A C6 H6B 109.5 ?
C3 C6 H6C 109.5 ?
H6A C6 H6C 109.5 ?
H6B C6 H6C 109.5 ?
N4 C7 C4 179.3(2) y
N3 C8 C9 111.23(18) y
N3 C8 H8A 109.4 ?
C9 C8 H8A 109.4 ?
N3 C8 H8B 109.4 ?
C9 C8 H8B 109.4 ?
H8A C8 H8B 108.0 ?
C8 C9 H9A 109.5 ?
C8 C9 H9B 109.5 ?
H9A C9 H9B 109.5 ?
C8 C9 H9C 109.5 ?
H9A C9 H9C 109.5 ?
H9B C9 H9C 109.5 ?
C11 C10 C15 120.94(16) ?
C11 C10 N1 118.03(16) ?
C15 C10 N1 121.03(15) ?
C12 C11 C10 119.06(17) ?
C12 C11 H11 120.5 ?
C10 C11 H11 120.5 ?
C11 C12 C13 120.90(16) ?
C11 C12 H12 119.6 ?
C13 C12 H12 119.6 ?
C12 C13 C14 118.89(16) ?
C12 C13 C16 122.01(16) ?
C14 C13 C16 119.10(16) ?
C15 C14 C13 121.09(17) ?
C15 C14 H14 119.5 ?
C13 C14 H14 119.5 ?
C14 C15 C10 119.10(16) ?
C14 C15 H15 120.5 ?
C10 C15 H15 120.5 ?
O3 C16 O4 123.80(16) ?
O3 C16 C13 124.88(16) ?
O4 C16 C13 111.31(15) ?
O4 C17 C18 107.01(14) ?
O4 C17 H17A 110.3 ?
C18 C17 H17A 110.3 ?
O4 C17 H17B 110.3 ?
C18 C17 H17B 110.3 ?
H17A C17 H17B 108.6 ?
O5 C18 C17 108.41(14) ?
O5 C18 H18A 110.0 ?
C17 C18 H18A 110.0 ?
O5 C18 H18B 110.0 ?
C17 C18 H18B 110.0 ?
H18A C18 H18B 108.4 ?
O5 C19 C20 109.87(15) ?
O5 C19 H19A 109.7 ?
C20 C19 H19A 109.7 ?
O5 C19 H19B 109.7 ?
C20 C19 H19B 109.7 ?
H19A C19 H19B 108.2 ?
O6 C20 C19 109.62(15) ?
O6 C20 H20A 109.7 ?
C19 C20 H20A 109.7 ?
O6 C20 H20B 109.7 ?
C19 C20 H20B 109.7 ?
H20A C20 H20B 108.2 ?
O6 C21 H21A 109.5 ?
O6 C21 H21B 109.5 ?
H21A C21 H21B 109.5 ?
O6 C21 H21C 109.5 ?
H21A C21 H21C 109.5 ?
H21B C21 H21C 109.5 ?
N2 N1 C10 119.41(15) ?
N2 N1 H1A 120.3 ?
C10 N1 H1A 120.3 ?
N1 N2 C2 121.20(15) y
C1 N3 C5 123.83(16) y
C1 N3 C8 119.52(15) y
C5 N3 C8 116.53(15) y
C16 O4 C17 117.02(14) ?
C19 O5 C18 111.90(13) ?
C20 O6 C21 112.06(16) ?

loop_
_geom_bond_atom_site_label_1
_geom_bond_atom_site_label_2
_geom_bond_site_symmetry_2
_geom_bond_distance
_geom_bond_publ_flag
C1 O2 . 1.234(2) y
C1 N3 . 1.380(2) y
C1 C2 . 1.471(3) ?
C2 N2 . 1.320(2) y
C2 C3 . 1.441(2) ?
C3 C4 . 1.360(2) ?
C3 C6 . 1.495(3) ?
C4 C7 . 1.441(3) ?
C4 C5 . 1.462(3) ?
C5 O1 . 1.221(2) y
C5 N3 . 1.395(2) y
C6 H6A . 0.9800 ?
C6 H6B . 0.9800 ?
C6 H6C . 0.9800 ?
C7 N4 . 1.147(3) y
C8 N3 . 1.474(2) y
C8 C9 . 1.504(3) ?
C8 H8A . 0.9900 ?
C8 H8B . 0.9900 ?
C9 H9A . 0.9800 ?
C9 H9B . 0.9800 ?
C9 H9C . 0.9800 ?
C10 C11 . 1.391(2) ?
C10 C15 . 1.392(3) ?
C10 N1 . 1.403(2) y
C11 C12 . 1.388(2) ?
C11 H11 . 0.9500 ?
C12 C13 . 1.392(3) ?
C12 H12 . 0.9500 ?
C13 C14 . 1.395(2) ?
C13 C16 . 1.490(2) ?
C14 C15 . 1.381(2) ?
C14 H14 . 0.9500 ?
C15 H15 . 0.9500 ?
C16 O3 . 1.208(2) y
C16 O4 . 1.337(2) y
C17 O4 . 1.452(2) y
C17 C18 . 1.496(3) ?
C17 H17A . 0.9900 ?
C17 H17B . 0.9900 ?
C18 O5 . 1.424(2) y
C18 H18A . 0.9900 ?
C18 H18B . 0.9900 ?
C19 O5 . 1.417(2) y
C19 C20 . 1.496(3) ?
C19 H19A . 0.9900 ?
C19 H19B . 0.9900 ?
C20 O6 . 1.407(2) y
C20 H20A . 0.9900 ?
C20 H20B . 0.9900 ?
C21 O6 . 1.411(3) ?
C21 H21A . 0.9800 ?
C21 H21B . 0.9800 ?
C21 H21C . 0.9800 ?
N1 N2 . 1.307(2) y
N1 H1A . 0.8800 ?

loop_
_geom_hbond_atom_site_label_D
_geom_hbond_atom_site_label_H
_geom_hbond_atom_site_label_A
_geom_hbond_site_symmetry_A
_geom_hbond_distance_DH
_geom_hbond_distance_HA
_geom_hbond_distance_DA
_geom_hbond_angle_DHA
N1 H1A O2 . 0.88 1.94 2.612(2) 132
C6 H6C O5 2_655 0.98 2.31 3.254(2) 163
C15 H15 O6 2_655 0.95 2.35 3.141(2) 141
C17 H17B O1 3_665 0.99 2.53 3.271(2) 132
C19 H19A O1 1_545 0.99 2.56 3.424(2) 146

loop_
_cod_related_entry_id
_cod_related_entry_database
_cod_related_entry_code
1 ChemSpider 30652405
